data_2010384
loop_
_publ_author_name
'Olszak, Tomasz A.'
'Sobczynski, Piotr H.'
'Brzozowski, A. M.'
'Grabowski, M. J.'
'Gwozdzinski, Krzysztof'

_publ_section_title
;
 Piperidine Nitroxide Radicals with Heterocyclic Ring Substituents.
 4-Hydroxy-2,2,6,6-tetramethyl-4-(2-pyridylmethyl 1-oxide)piperidine
 1-oxide
;
_journal_coden_ASTM CSCEE
_journal_issue 1
_journal_name_full
;
 Acta Crystallographica, Section C: Crystal Structure Communications
;
_journal_page_first 121
_journal_page_last 123
_journal_paper_doi 10.1107/s0108270194007791
_journal_volume 51
_journal_year 1995
_chemical_formula_sum 'C15 H23 N2 O3'
_chemical_formula_weight 279.4
_space_group_IT_number 2
_space_group_name_Hall '-P 1'
_space_group_name_H-M_alt 'P -1'
_symmetry_cell_setting triclinic
_symmetry_space_group_name_Hall '-P 1'
_symmetry_space_group_name_H-M 'P -1'
_cell_angle_alpha 91.620(10)
_cell_angle_beta 91.34(2)
_cell_angle_gamma 102.2(2)
_cell_formula_units_Z 2
_cell_length_a 6.4000(10)
_cell_length_b 10.7670(10)
_cell_length_c 11.203(2)
_cell_measurement_temperature 295(2)
_cell_volume 753.9(2)
_exptl_crystal_density_diffrn 1.2310(10)
_refine_ls_R_factor_obs 0.045
_refine_ls_wR_factor_obs 0.043
_cod_depositor_comments
;
 Updated bibliographic information.

 Antanas Vaitkus,
 2020-03-18

The following automatic conversions were performed:

'_cell_measurement_temperature' value 'Room temperature' was changed
to '295(2)' - the room/ambient temperature average [293;298] in
Kelvins(K) was taken.

Automatic conversion script
Id: cif_fix_values 1646 2011-03-28 12:23:43Z adriana 
;
_cod_database_code 2010384

loop_
_space_group_symop_id
_space_group_symop_operation_xyz
1 x,y,z
2 -x,-y,-z

loop_
_atom_site_label
_atom_site_fract_x
_atom_site_fract_y
_atom_site_fract_z
_atom_site_U_iso_or_equiv
N(100) .1062(2) .26030(10) .22970(10) .0382(4)
O(100) .2377(2) .19230(10) .18570(10) .0529(5)
C(200) -.1104(3) .21920(10) .21500(10) .0358(5)
C(300) -.2397(3) .2912(2) .2678(2) .0469(7)
C(400) -.1553(4) .4040(2) .3306(2) .0534(7)
C(500) .0630(3) .4451(2) .3382(2) .0505(7)
C(600) .1905(3) .3727(2) .2879(2) .0449(6)
C(31) -.1974(3) .1037(2) .1366(2) .0387(6)
N(1) -.3920(2) -.27130(10) .27850(10) .0394(5)
O(1) -.4579(2) -.38210(10) .32040(10) .0580(6)
C(1) -.2798(3) -.1712(2) .36660(10) .0416(5)
C(11) -.4169(6) -.1776(3) .4764(2) .0671(11)
C(12) -.0631(4) -.2012(2) .4020(2) .0567(8)
C(2) -.2585(3) -.0394(2) .3128(2) .0396(6)
C(3) -.1860(3) -.02820(10) .18480(10) .0340(5)
O(3) .0253(2) -.05000(10) .17360(10) .0488(5)
C(4) -.3407(3) -.1279(2) .1084(2) .0380(6)
C(5) -.3674(3) -.2660(2) .1466(2) .0385(6)
C(51) -.1821(4) -.3263(2) .1106(2) .0547(8)
C(52) -.5746(4) -.3431(2) .0873(2) .0611(8)
H(3) .111(4) .028(3) .185(2) .084(8)
H(300) -.396(3) .2577(19) .2574(17) .057(6)
H(400) -.255(4) .453(2) .3675(19) .071(7)
H(500) .135(3) .525(2) .3768(19) .066(6)
H(600) .344(4) .393(2) .2898(19) .066(7)
H(311) -.348(3) .1037(17) .1211(16) .043(5)
H(312) -.125(3) .1092(16) .0587(16) .038(5)
H(111) -.432(4) -.258(3) .509(2) .080(8)
H(112) -.356(4) -.109(3) .533(2) .083(8)
H(113) -.557(4) -.166(2) .452(2) .075(9)
H(121) .033(4) -.196(2) .332(2) .076(8)
H(122) -.085(4) -.286(2) .437(2) .073(7)
H(123) -.001(4) -.137(2) .466(2) .083(8)
H(21) -.156(3) .0205(19) .3641(18) .051(6)
H(22) -.403(3) -.0151(17) .3135(16) .044(5)
H(41) -.292(3) -.1258(16) .0222(16) .039(5)
H(42) -.487(3) -.1058(18) .1101(17) .052(6)
H(511) -.042(4) -.277(2) .145(2) .073(7)
H(512) -.210(4) -.413(3) .139(2) .081(8)
H(513) -.166(4) -.332(2) .023(2) .071(7)
H(521) -.562(4) -.336(2) -.002(2) .079(8)
H(522) -.696(4) -.308(3) .117(2) .088(9)
H(523) -.593(4) -.433(3) .109(2) .093(9)

loop_
_geom_bond_atom_site_label_1
_geom_bond_atom_site_label_2
_geom_bond_distance
_geom_bond_publ_flag
N(100) O(100) 1.322(2) yes
N(100) C(200) 1.368(2) yes
N(100) C(600) 1.358(2) yes
C(200) C(300) 1.380(3) yes
C(200) C(31) 1.500(2) yes
C(300) C(400) 1.385(3) yes
C(400) C(500) 1.373(3) yes
C(500) C(600) 1.363(3) yes
C(31) C(3) 1.549(3) yes
N(1) O(1) 1.284(2) yes
N(1) C(1) 1.494(2) yes
N(1) C(5) 1.491(3) yes
C(1) C(11) 1.522(3) yes
C(1) C(12) 1.535(3) yes
C(1) C(2) 1.538(3) yes
C(2) C(3) 1.518(3) yes
C(3) O(3) 1.428(2) yes
C(3) C(4) 1.525(2) yes
C(4) C(5) 1.535(3) yes
C(5) C(51) 1.524(3) yes
C(5) C(52) 1.533(3) yes
O(3) O(100) 2.673(2) yes
O(3) H(3) 0.90(2) yes
O(100) H(3) 1.79(3) yes
C(300) H(300) 0.99(2) no
C(400) H(400) 1.00(2) no
C(500) H(500) 0.97(2) no
C(600) H(600) 0.96(2) no
C(31) H(311) 0.97(2) no
C(31) H(312) 0.99(2) no
C(11) H(111) 0.93(3) no
C(11) H(112) 0.97(2) no
C(11) H(113) 0.96(3) no
C(12) H(121) 1.00(3) no
C(12) H(122) 0.98(2) no
C(12) H(123) 1.00(2) no
C(2) H(21) 0.98(2) no
C(2) H(22) 1.01(2) no
O(3) H(3) 0.90(2) no
C(4) H(41) 1.02(2) no
C(4) H(42) 1.01(2) no
C(51) H(511) 1.00(2) no
C(51) H(512) 0.98(3) no
C(51) H(513) 0.99(2) no
C(52) H(521) 1.01(3) no
C(52) H(522) 0.99(3) no
C(52) H(523) 0.98(3) no
